data_1518882
loop_
_publ_author_name
'Samuel, Prinson P.'
'Neufeld, Roman'
'Chandra Mondal, Kartik'
'Roesky, Herbert W.'
'Herbst-Irmer, Regine'
'Stalke, Dietmar'
'Demeshko, Serhiy'
'Meyer, Franc'
'Rojisha, Vallyanga Chalil'
'De, Susmita'
'Parameswaran, Pattiyil'
'St\"uckl, A. Claudia'
'Kaim, Wolfgang'
'Christian, Jonathan H.'
'Bindra, Jasleen K.'
'Dalal, Naresh S.'

_publ_section_title
;
 Cr(i)Cl as well as Cr+are stabilised between two cyclic alkyl amino
 carbenes
;
_journal_issue 5
_journal_name_full 'Chem. Sci.'
_journal_page_first 3148
_journal_paper_doi 10.1039/C5SC00646E
_journal_volume 6
_journal_year 2015
_chemical_formula_moiety 'C82.50 H86 B Cr F24 N2'
_chemical_formula_sum 'C82.5 H86 B Cr F24 N2'
_chemical_formula_weight 1624.34
_chemical_name_systematic
;
 ?
;
_chemical_properties_physical 'Air-sensitive, Moisture-sensitive, Oxygen-sensitive'
_space_group_crystal_system triclinic
_space_group_IT_number 2
_space_group_name_Hall '-P 1'
_space_group_name_H-M_alt 'P -1'
_symmetry_space_group_name_Hall '-P 1'
_symmetry_space_group_name_H-M 'P -1'
_atom_sites_solution_hydrogens geom
_audit_creation_method SHELXL-2014
_audit_update_record
;
2014-11-17 deposited with the CCDC.
2015-03-20 downloaded from the CCDC.
;
_cell_angle_alpha 85.98(2)
_cell_angle_beta 89.96(2)
_cell_angle_gamma 87.39(2)
_cell_formula_units_Z 2
_cell_length_a 13.468(2)
_cell_length_b 14.272(2)
_cell_length_c 20.836(3)
_cell_measurement_temperature 100(2)
_cell_measurement_theta_max 23.444
_cell_measurement_theta_min 2.301
_cell_volume 3991.0(10)
_computing_cell_refinement 'SAINT V8.30C'
_computing_data_collection 'APEX2 v2012.4-3'
_computing_data_reduction 'SAINT V8.30C'
_computing_molecular_graphics 'XSHELL in SHELXTL-97'
_computing_publication_material 'SHELXP in SHELXTL-97'
_computing_structure_refinement 'SHELXL-2014 (Sheldrick, 2014)'
_computing_structure_solution 'SHELXS-2012 (Sheldrick, 2012)'
_diffrn_ambient_temperature 100(2)
_diffrn_measured_fraction_theta_full 1.000
_diffrn_measured_fraction_theta_max 0.999
_diffrn_measurement_device_type 'Bruker Smart Apex II Quazar'
_diffrn_measurement_method 'omega scans'
_diffrn_radiation_type MoK\a
_diffrn_radiation_wavelength 0.71073
_diffrn_reflns_av_R_equivalents 0.0526
_diffrn_reflns_av_unetI/netI 0.0399
_diffrn_reflns_Laue_measured_fraction_full 1.000
_diffrn_reflns_Laue_measured_fraction_max 0.999
_diffrn_reflns_limit_h_max 16
_diffrn_reflns_limit_h_min -16
_diffrn_reflns_limit_k_max 17
_diffrn_reflns_limit_k_min -17
_diffrn_reflns_limit_l_max 25
_diffrn_reflns_limit_l_min -25
_diffrn_reflns_number 84083
_diffrn_reflns_point_group_measured_fraction_full 1.000
_diffrn_reflns_point_group_measured_fraction_max 0.999
_diffrn_reflns_theta_full 25.242
_diffrn_reflns_theta_max 25.350
_diffrn_reflns_theta_min 1.432
_diffrn_source 'INCOATEC Mo Microsource'
_exptl_absorpt_coefficient_mu 0.244
_exptl_absorpt_correction_T_max 0.7452
_exptl_absorpt_correction_T_min 0.7144
_exptl_absorpt_correction_type multi-scan
_exptl_absorpt_process_details SADABS-2014/3
_exptl_crystal_colour green
_exptl_crystal_density_diffrn 1.352
_exptl_crystal_description plate
_exptl_crystal_F_000 1680
_exptl_crystal_recrystallization_method 'Re-crystallisation from solvent: '
_exptl_crystal_size_max 0.10
_exptl_crystal_size_mid 0.10
_exptl_crystal_size_min 0.05
_refine_diff_density_max 0.306
_refine_diff_density_min -0.353
_refine_diff_density_rms 0.046
_refine_ls_extinction_coef 0.00067(13)
_refine_ls_extinction_expression Fc^*^=kFc[1+0.001xFc^2^\l^3^/sin(2\q)]^-1/4^
_refine_ls_extinction_method SHELXL
_refine_ls_goodness_of_fit_ref 1.012
_refine_ls_hydrogen_treatment constr
_refine_ls_matrix_type full
_refine_ls_number_parameters 1164
_refine_ls_number_reflns 14604
_refine_ls_number_restraints 2848
_refine_ls_restrained_S_all 0.990
_refine_ls_R_factor_all 0.0614
_refine_ls_R_factor_gt 0.0380
_refine_ls_shift/su_max 0.001
_refine_ls_shift/su_mean 0.000
_refine_ls_structure_factor_coef Fsqd
_refine_ls_weighting_details 'w=1/[\s^2^(Fo^2^)+(0.0314P)^2^+2.3036P] where P=(Fo^2^+2Fc^2^)/3'
_refine_ls_weighting_scheme calc
_refine_ls_wR_factor_gt 0.0802
_refine_ls_wR_factor_ref 0.0898
_reflns_Friedel_coverage 0.000
_reflns_number_gt 10948
_reflns_number_total 14604
_reflns_threshold_expression 'I > 2\s(I)'
_cod_data_source_file c5sc00646e2.cif
_cod_data_source_block CAAC-Cr_1
_cod_depositor_comments 'Adding full bibliography for 1518882--1518884.cif.'
_cod_original_formula_sum 'C82.50 H86 B Cr F24 N2'
_cod_database_code 1518882
_shelx_space_group_comment
;
The symmetry employed for this shelxl refinement is uniquely defined
by the following loop, which should always be used as a source of
symmetry information in preference to the above space-group names.
They are only intended as comments.
;
_shelxl_version_number 2014-3

loop_
_space_group_symop_operation_xyz
'x, y, z'
'-x, -y, -z'

loop_
_atom_site_label
_atom_site_type_symbol
_atom_site_fract_x
_atom_site_fract_y
_atom_site_fract_z
_atom_site_U_iso_or_equiv
_atom_site_adp_type
_atom_site_occupancy
_atom_site_site_symmetry_order
_atom_site_calc_flag
_atom_site_refinement_flags_posn
_atom_site_refinement_flags_adp
_atom_site_refinement_flags_occupancy
_atom_site_disorder_assembly
_atom_site_disorder_group
Cr1' Cr 0.5000 0.5000 0.0000 0.01993(11) Uani 1 2 d S U P . .
Cr1 Cr 0.5000 0.0000 0.5000 0.02090(11) Uani 1 2 d S U P . .
C9 C 0.66772(14) 0.01467(13) 0.38886(9) 0.0177(4) Uani 1 1 d . U . . .
C10 C 0.72594(14) -0.06649(13) 0.40832(9) 0.0210(4) Uani 1 1 d . U . . .
C11 C 0.72409(16) -0.14210(14) 0.36971(10) 0.0274(5) Uani 1 1 d . U . . .
H11 H 0.7643 -0.1972 0.3810 0.033 Uiso 1 1 calc R U . . .
C12 C 0.66524(17) -0.13880(15) 0.31559(10) 0.0309(5) Uani 1 1 d . U . . .
H12 H 0.6657 -0.1910 0.2897 0.037 Uiso 1 1 calc R U . . .
C13 C 0.60553(16) -0.05969(15) 0.29894(10) 0.0270(5) Uani 1 1 d . U . . .
H13 H 0.5641 -0.0588 0.2620 0.032 Uiso 1 1 calc R U . . .
C14 C 0.60450(14) 0.01886(14) 0.33502(9) 0.0203(4) Uani 1 1 d . U . . .
C15 C 0.53265(15) 0.10156(14) 0.31609(10) 0.0238(5) Uani 1 1 d . U . . .
H15 H 0.5458 0.1532 0.3446 0.029 Uiso 1 1 calc R U . . .
C16 C 0.42514(16) 0.07401(16) 0.32675(11) 0.0344(5) Uani 1 1 d . U . . .
H16A H 0.3802 0.1290 0.3168 0.052 Uiso 1 1 calc R U . . .
H16B H 0.4164 0.0510 0.3717 0.052 Uiso 1 1 calc R U . . .
H16C H 0.4100 0.0244 0.2986 0.052 Uiso 1 1 calc R U . . .
C17 C 0.54767(18) 0.13906(16) 0.24648(10) 0.0351(5) Uani 1 1 d . U . . .
H17A H 0.5051 0.1960 0.2374 0.053 Uiso 1 1 calc R U . . .
H17B H 0.5302 0.0912 0.2175 0.053 Uiso 1 1 calc R U . . .
H17C H 0.6174 0.1541 0.2400 0.053 Uiso 1 1 calc R U . . .
C18 C 0.78525(14) -0.07853(14) 0.47071(10) 0.0224(4) Uani 1 1 d . U . . .
H18 H 0.7831 -0.0167 0.4906 0.027 Uiso 1 1 calc R U . . .
C19 C 0.73777(16) -0.15071(14) 0.51791(10) 0.0278(5) Uani 1 1 d . U . . .
H19A H 0.7756 -0.1568 0.5583 0.042 Uiso 1 1 calc R U . . .
H19B H 0.7383 -0.2118 0.4991 0.042 Uiso 1 1 calc R U . . .
H19C H 0.6691 -0.1297 0.5265 0.042 Uiso 1 1 calc R U . . .
C20 C 0.89439(15) -0.10739(15) 0.45880(11) 0.0301(5) Uani 1 1 d . U . . .
H20A H 0.9316 -0.1087 0.4993 0.045 Uiso 1 1 calc R U . . .
H20B H 0.9228 -0.0619 0.4273 0.045 Uiso 1 1 calc R U . . .
H20C H 0.8986 -0.1700 0.4422 0.045 Uiso 1 1 calc R U . . .
N1 N 0.66847(11) 0.09553(10) 0.42807(7) 0.0161(3) Uani 1 1 d D U . . .
C1 C 0.60672(14) 0.10268(13) 0.47583(9) 0.0181(4) Uani 1 1 d D U . . .
C2 C 0.62645(15) 0.19224(14) 0.50815(10) 0.0240(5) Uani 1 1 d D U . . .
C5 C 0.5264(6) 0.2489(6) 0.5174(5) 0.0311(18) Uani 0.518(11) 1 d D U P A 1
H5A H 0.5398 0.3095 0.5342 0.047 Uiso 0.518(11) 1 calc R U P A 1
H5B H 0.4845 0.2133 0.5478 0.047 Uiso 0.518(11) 1 calc R U P A 1
H5C H 0.4920 0.2596 0.4759 0.047 Uiso 0.518(11) 1 calc R U P A 1
C6 C 0.6726(7) 0.1679(9) 0.5740(4) 0.034(2) Uani 0.518(11) 1 d D U P A 1
H6A H 0.6875 0.2259 0.5939 0.051 Uiso 0.518(11) 1 calc R U P A 1
H6B H 0.7342 0.1297 0.5694 0.051 Uiso 0.518(11) 1 calc R U P A 1
H6C H 0.6260 0.1325 0.6012 0.051 Uiso 0.518(11) 1 calc R U P A 1
C3 C 0.6925(5) 0.2476(4) 0.4597(3) 0.0277(14) Uani 0.518(11) 1 d D U P A 1
H3A H 0.7439 0.2799 0.4826 0.033 Uiso 0.518(11) 1 calc R U P A 1
H3B H 0.6518 0.2953 0.4333 0.033 Uiso 0.518(11) 1 calc R U P A 1
C4 C 0.74143(14) 0.17450(13) 0.41680(10) 0.0224(4) Uani 1 1 d D U . . .
C7 C 0.7423(7) 0.2101(6) 0.3460(3) 0.0345(18) Uani 0.518(11) 1 d D U P A 1
H7A H 0.7895 0.2602 0.3398 0.052 Uiso 0.518(11) 1 calc R U P A 1
H7B H 0.6757 0.2347 0.3331 0.052 Uiso 0.518(11) 1 calc R U P A 1
H7C H 0.7624 0.1582 0.3197 0.052 Uiso 0.518(11) 1 calc R U P A 1
C8 C 0.8446(4) 0.1394(5) 0.4375(4) 0.0314(17) Uani 0.518(11) 1 d D U P A 1
H8A H 0.8913 0.1892 0.4280 0.047 Uiso 0.518(11) 1 calc R U P A 1
H8B H 0.8645 0.0845 0.4140 0.047 Uiso 0.518(11) 1 calc R U P A 1
H8C H 0.8450 0.1218 0.4838 0.047 Uiso 0.518(11) 1 calc R U P A 1
C5X C 0.5404(7) 0.2629(7) 0.4946(6) 0.041(2) Uani 0.482(11) 1 d D U P A 2
H5XA H 0.5513 0.3196 0.5171 0.061 Uiso 0.482(11) 1 calc R U P A 2
H5XB H 0.4785 0.2354 0.5098 0.061 Uiso 0.482(11) 1 calc R U P A 2
H5XC H 0.5357 0.2793 0.4482 0.061 Uiso 0.482(11) 1 calc R U P A 2
C6X C 0.6376(8) 0.1664(10) 0.5810(4) 0.037(2) Uani 0.482(11) 1 d D U P A 2
H6XA H 0.6613 0.2204 0.6022 0.056 Uiso 0.482(11) 1 calc R U P A 2
H6XB H 0.6856 0.1130 0.5881 0.056 Uiso 0.482(11) 1 calc R U P A 2
H6XC H 0.5731 0.1494 0.5990 0.056 Uiso 0.482(11) 1 calc R U P A 2
C3X C 0.7287(5) 0.2228(5) 0.4799(3) 0.0250(15) Uani 0.482(11) 1 d D U P A 2
H3XA H 0.7287 0.2920 0.4718 0.030 Uiso 0.482(11) 1 calc R U P A 2
H3XB H 0.7834 0.2024 0.5102 0.030 Uiso 0.482(11) 1 calc R U P A 2
C7X C 0.7134(7) 0.2370(6) 0.3573(4) 0.035(2) Uani 0.482(11) 1 d D U P A 2
H7XA H 0.7617 0.2861 0.3507 0.052 Uiso 0.482(11) 1 calc R U P A 2
H7XB H 0.6470 0.2663 0.3629 0.052 Uiso 0.482(11) 1 calc R U P A 2
H7XC H 0.7134 0.1992 0.3198 0.052 Uiso 0.482(11) 1 calc R U P A 2
C8X C 0.8485(5) 0.1334(6) 0.4075(4) 0.0309(17) Uani 0.482(11) 1 d D U P A 2
H8XA H 0.8934 0.1849 0.3988 0.046 Uiso 0.482(11) 1 calc R U P A 2
H8XB H 0.8497 0.0934 0.3712 0.046 Uiso 0.482(11) 1 calc R U P A 2
H8XC H 0.8700 0.0960 0.4467 0.046 Uiso 0.482(11) 1 calc R U P A 2
B1 B 0.05776(16) 0.67612(16) 0.29959(11) 0.0189(5) Uani 1 1 d . U . . .
C02O C 0.14059(17) 0.09408(17) 0.08174(12) 0.0376(6) Uani 1 1 d . U . . .
C02P C 0.17784(17) 0.06240(17) 0.14163(11) 0.0372(6) Uani 1 1 d . U . . .
H02P H 0.1907 0.1066 0.1723 0.045 Uiso 1 1 calc R U . . .
C02Q C 0.12119(17) 0.02716(18) 0.03855(12) 0.0388(6) Uani 1 1 d . U . . .
H02Q H 0.0956 0.0469 -0.0029 0.047 Uiso 1 1 calc R U . . .
C02T C 0.19666(18) -0.03228(18) 0.15768(12) 0.0416(6) Uani 1 1 d . U . . .
H02T H 0.2234 -0.0526 0.1988 0.050 Uiso 1 1 calc R U . . .
C02U C 0.17657(19) -0.09769(18) 0.11395(12) 0.0432(6) Uani 1 1 d . U . . .
H02U H 0.1892 -0.1629 0.1248 0.052 Uiso 1 1 calc R U . . .
C02V C 0.13853(19) -0.06750(19) 0.05510(13) 0.0464(6) Uani 1 1 d . U . . .
H02V H 0.1238 -0.1121 0.0251 0.056 Uiso 1 1 calc R U . . .
C02Z C 0.1218(2) 0.19672(19) 0.06388(15) 0.0606(8) Uani 1 1 d . U . . .
H02A H 0.0532 0.2081 0.0486 0.091 Uiso 1 1 calc R U . . .
H02B H 0.1677 0.2169 0.0297 0.091 Uiso 1 1 calc R U . . .
H02C H 0.1322 0.2324 0.1016 0.091 Uiso 1 1 calc R U . . .
C1T C 0.5062(3) -0.0202(3) 0.0326(2) 0.0279(9) Uani 0.5 1 d D U P B -1
C2T C 0.4088(11) 0.0010(8) 0.0168(6) 0.028(3) Uani 0.5 1 d D U P B -1
H2T H 0.3592 -0.0135 0.0478 0.034 Uiso 0.5 1 calc R U P B -1
C3T C 0.3798(3) 0.0425(3) -0.0424(2) 0.0329(10) Uani 0.5 1 d D U P B -1
H3T H 0.3113 0.0567 -0.0513 0.039 Uiso 0.5 1 calc R U P B -1
C4T C 0.4495(8) 0.0632(14) -0.0884(7) 0.047(3) Uani 0.5 1 d D U P B -1
H4T H 0.4303 0.0909 -0.1296 0.056 Uiso 0.5 1 calc R U P B -1
C5T C 0.5495(4) 0.0428(3) -0.0734(3) 0.0402(12) Uani 0.5 1 d D U P B -1
H5T H 0.5987 0.0573 -0.1048 0.048 Uiso 0.5 1 calc R U P B -1
C6T C 0.5783(12) 0.0022(9) -0.0140(7) 0.036(3) Uani 0.5 1 d D U P B -1
H6T H 0.6468 -0.0106 -0.0046 0.044 Uiso 0.5 1 calc R U P B -1
C7T C 0.5325(9) -0.0639(12) 0.0973(7) 0.051(3) Uani 0.5 1 d . U P B -1
H7TA H 0.6048 -0.0743 0.1005 0.076 Uiso 0.5 1 calc R U P B -1
H7TB H 0.5095 -0.0220 0.1301 0.076 Uiso 0.5 1 calc R U P B -1
H7TC H 0.5007 -0.1242 0.1040 0.076 Uiso 0.5 1 calc R U P B -1
C1A C 0.34650(14) 0.69588(13) 0.27701(9) 0.0190(4) Uani 1 1 d D U . . .
C2A C 0.40940(14) 0.75406(14) 0.23237(10) 0.0250(5) Uani 1 1 d D U . . .
F1A F 0.38737(9) 0.74436(10) 0.17043(6) 0.0400(3) Uani 1 1 d D U . . .
F2A F 0.39680(9) 0.84641(8) 0.24052(7) 0.0394(3) Uani 1 1 d D U . . .
F3A F 0.50691(8) 0.73280(9) 0.23936(6) 0.0317(3) Uani 1 1 d D U . . .
C3A C 0.32535(14) 0.57713(13) 0.36076(9) 0.0194(4) Uani 1 1 d D U . . .
C4A C 0.36667(14) 0.50391(15) 0.40934(10) 0.0255(5) Uani 1 1 d D U . . .
F4A F 0.35270(11) 0.52855(9) 0.46966(6) 0.0473(4) Uani 1 1 d D U . . .
F5A F 0.46369(9) 0.48554(11) 0.40289(8) 0.0588(5) Uani 1 1 d D U . . .
F6A F 0.32282(10) 0.42162(8) 0.40743(6) 0.0375(3) Uani 1 1 d D U . . .
C5A C 0.24410(14) 0.71091(13) 0.27284(9) 0.0181(4) Uani 1 1 d . U . . .
H5AA H 0.2177 0.7572 0.2417 0.022 Uiso 1 1 calc R U . . .
C6A C 0.17791(14) 0.66066(13) 0.31258(9) 0.0173(4) Uani 1 1 d . U . . .
C7A C 0.22244(14) 0.59247(13) 0.35618(9) 0.0180(4) Uani 1 1 d . U . . .
H7AA H 0.1812 0.5553 0.3837 0.022 Uiso 1 1 calc R U . . .
C8A C 0.38888(14) 0.62896(13) 0.32165(9) 0.0202(4) Uani 1 1 d . U . . .
H8AA H 0.4590 0.6191 0.3252 0.024 Uiso 1 1 calc R U . . .
C1C C 0.04726(15) 0.95306(14) 0.30232(10) 0.0241(5) Uani 1 1 d D U . . .
C2C C 0.10356(16) 1.02322(15) 0.33602(11) 0.0324(5) Uani 1 1 d D U . . .
F1C F 0.1043(8) 1.0074(8) 0.3993(3) 0.0507(18) Uani 0.65(3) 1 d D U P C 1
F2C F 0.1993(5) 1.0229(8) 0.3190(6) 0.0468(17) Uani 0.65(3) 1 d D U P C 1
F3C F 0.0676(8) 1.1115(4) 0.3227(7) 0.063(2) Uani 0.65(3) 1 d D U P C 1
F1C' F 0.1279(17) 0.9901(13) 0.3970(6) 0.056(3) Uani 0.35(3) 1 d D U P C 2
F2C' F 0.0535(11) 1.1031(10) 0.3455(11) 0.057(3) Uani 0.35(3) 1 d D U P C 2
F3C' F 0.1879(11) 1.0444(17) 0.3082(10) 0.052(4) Uani 0.35(3) 1 d D U P C 2
C3C C -0.07779(15) 0.91443(15) 0.22982(10) 0.0267(5) Uani 1 1 d D U . . .
C4C C -0.15743(18) 0.94627(17) 0.18238(11) 0.0387(6) Uani 1 1 d D U . . .
F4C F -0.2142(6) 1.0184(6) 0.2022(5) 0.0469(15) Uani 0.77(3) 1 d D U P D 1
F5C F -0.1226(6) 0.9746(8) 0.1250(3) 0.073(2) Uani 0.77(3) 1 d D U P D 1
F6C F -0.2215(4) 0.8774(3) 0.1732(4) 0.0472(12) Uani 0.77(3) 1 d D U P D 1
F4C' F -0.1149(19) 0.9967(17) 0.1316(9) 0.047(4) Uani 0.23(3) 1 d D U P D 2
F5C' F -0.2281(18) 1.0036(19) 0.2025(15) 0.043(4) Uani 0.23(3) 1 d D U P D 2
F6C' F -0.197(2) 0.8784(10) 0.1511(14) 0.065(4) Uani 0.23(3) 1 d D U P D 2
C5C C 0.07497(14) 0.85806(14) 0.31305(9) 0.0212(4) Uani 1 1 d . U . . .
H5CC H 0.1277 0.8402 0.3423 0.025 Uiso 1 1 calc R U . . .
C6C C 0.02809(14) 0.78815(14) 0.28235(9) 0.0188(4) Uani 1 1 d . U . . .
C7C C -0.05044(14) 0.81981(14) 0.24098(9) 0.0225(4) Uani 1 1 d . U . . .
H7CC H -0.0861 0.7749 0.2199 0.027 Uiso 1 1 calc R U . . .
C8C C -0.02869(15) 0.98235(15) 0.26020(10) 0.0278(5) Uani 1 1 d . U . . .
H8CC H -0.0468 1.0472 0.2522 0.033 Uiso 1 1 calc R U . . .
C1E C 0.01648(13) 0.45327(13) 0.20191(9) 0.0204(4) Uani 1 1 d D U . . .
C2E C 0.00645(15) 0.35047(14) 0.21759(10) 0.0271(5) Uani 1 1 d D U . . .
F1E F -0.04230(10) 0.33142(9) 0.27277(6) 0.0385(3) Uani 1 1 d D U . . .
F2E F 0.09531(9) 0.30344(9) 0.22388(7) 0.0434(4) Uani 1 1 d D U . . .
F3E F -0.04225(9) 0.30863(8) 0.17205(6) 0.0354(3) Uani 1 1 d D U . . .
C3E C 0.03817(13) 0.58256(14) 0.12509(9) 0.0196(4) Uani 1 1 d D U . . .
C4E C 0.04860(14) 0.61968(14) 0.05661(9) 0.0235(4) Uani 1 1 d D U . . .
F4E F 0.06309(13) 0.71172(10) 0.04970(6) 0.0456(4) Uani 0.9465(17) 1 d D U P E 1
F5E F 0.12637(10) 0.57900(11) 0.02681(6) 0.0415(4) Uani 0.9465(17) 1 d D U P E 1
F6E F -0.02975(10) 0.60464(11) 0.02014(6) 0.0361(4) Uani 0.9465(17) 1 d D U P E 1
F4E' F -0.0200(15) 0.6946(13) 0.0502(10) 0.0415(4) Uani 0.0535(17) 1 d D U P E 2
F5E' F 0.1331(11) 0.6529(18) 0.0431(10) 0.0361(4) Uani 0.0535(17) 1 d D U P E 2
F6E' F 0.019(2) 0.5589(14) 0.0170(9) 0.0456(4) Uani 0.0535(17) 1 d D U P E 2
C5E C 0.04654(13) 0.64158(14) 0.17499(9) 0.0194(4) Uani 1 1 d . U . . .
H5E H 0.0581 0.7061 0.1647 0.023 Uiso 1 1 calc R U . . .
C6E C 0.03859(13) 0.60976(14) 0.23963(9) 0.0185(4) Uani 1 1 d . U . . .
C7E C 0.02411(13) 0.51329(14) 0.25139(9) 0.0199(4) Uani 1 1 d . U . . .
H7E H 0.0193 0.4881 0.2946 0.024 Uiso 1 1 calc R U . . .
C8E C 0.02275(13) 0.48769(14) 0.13801(10) 0.0211(4) Uani 1 1 d . U . . .
H8E H 0.0166 0.4472 0.1040 0.025 Uiso 1 1 calc R U . . .
C1G C -0.17546(13) 0.60501(13) 0.40221(9) 0.0171(4) Uani 1 1 d D U . . .
C2G C -0.27996(14) 0.57997(14) 0.38889(9) 0.0208(4) Uani 1 1 d D U . . .
F1G F -0.34585(8) 0.61811(8) 0.42873(6) 0.0290(3) Uani 1 1 d D U . . .
F2G F -0.31012(8) 0.60833(9) 0.32888(5) 0.0307(3) Uani 1 1 d D U . . .
F3G F -0.29114(8) 0.48642(8) 0.39508(6) 0.0305(3) Uani 1 1 d D U . . .
C3G C -0.04756(13) 0.63068(12) 0.47702(9) 0.0165(4) Uani 1 1 d D U . . .
C4G C -0.01494(14) 0.63738(13) 0.54490(9) 0.0192(4) Uani 1 1 d D U . . .
F4G F -0.05430(9) 0.57186(9) 0.58547(5) 0.0345(3) Uani 1 1 d D U . . .
F5G F -0.04174(9) 0.71986(8) 0.56808(5) 0.0319(3) Uani 1 1 d D U . . .
F6G F 0.08373(8) 0.62655(9) 0.55270(6) 0.0333(3) Uani 1 1 d D U . . .
C5G C 0.01683(14) 0.65106(13) 0.42597(9) 0.0174(4) Uani 1 1 d . U . . .
H5G H 0.0823 0.6686 0.4352 0.021 Uiso 1 1 calc R U . . .
C6G C -0.01157(14) 0.64660(13) 0.36178(9) 0.0172(4) Uani 1 1 d . U . . .
C7G C -0.11047(13) 0.62330(13) 0.35181(9) 0.0177(4) Uani 1 1 d . U . . .
H7G H -0.1335 0.6200 0.3090 0.021 Uiso 1 1 calc R U . . .
C8G C -0.14466(14) 0.60733(13) 0.46550(9) 0.0179(4) Uani 1 1 d . U . . .
H8G H -0.1888 0.5933 0.5001 0.021 Uiso 1 1 calc R U . . .
C9' C 0.52051(13) 0.35960(13) 0.12278(9) 0.0161(4) Uani 1 1 d . U . . .
N1' N 0.58054(11) 0.44077(11) 0.13140(7) 0.0155(3) Uani 1 1 d . U . . .
C8' C 0.73016(15) 0.38038(15) 0.19495(10) 0.0266(5) Uani 1 1 d . U . . .
H8'A H 0.7706 0.3890 0.2330 0.040 Uiso 1 1 calc R U . . .
H8'B H 0.7705 0.3902 0.1561 0.040 Uiso 1 1 calc R U . . .
H8'C H 0.7062 0.3164 0.1976 0.040 Uiso 1 1 calc R U . . .
C7' C 0.58012(15) 0.43465(14) 0.25263(9) 0.0235(4) Uani 1 1 d . U . . .
H7'A H 0.6220 0.4395 0.2906 0.035 Uiso 1 1 calc R U . . .
H7'B H 0.5534 0.3718 0.2538 0.035 Uiso 1 1 calc R U . . .
H7'C H 0.5251 0.4820 0.2526 0.035 Uiso 1 1 calc R U . . .
C4' C 0.64182(14) 0.45105(13) 0.19210(9) 0.0190(4) Uani 1 1 d . U . . .
C3' C 0.67156(15) 0.55315(14) 0.17910(9) 0.0219(4) Uani 1 1 d . U . . .
H3'A H 0.7418 0.5593 0.1914 0.026 Uiso 1 1 calc R U . . .
H3'B H 0.6293 0.5955 0.2044 0.026 Uiso 1 1 calc R U . . .
C6' C 0.75426(15) 0.56724(16) 0.06814(10) 0.0290(5) Uani 1 1 d . U . . .
H6'A H 0.7404 0.5795 0.0221 0.043 Uiso 1 1 calc R U . . .
H6'B H 0.7823 0.5029 0.0763 0.043 Uiso 1 1 calc R U . . .
H6'C H 0.8020 0.6118 0.0817 0.043 Uiso 1 1 calc R U . . .
C5' C 0.61324(16) 0.67874(14) 0.09220(10) 0.0266(5) Uani 1 1 d . U . . .
H5'A H 0.6044 0.6913 0.0457 0.040 Uiso 1 1 calc R U . . .
H5'B H 0.6584 0.7237 0.1082 0.040 Uiso 1 1 calc R U . . .
H5'C H 0.5487 0.6853 0.1136 0.040 Uiso 1 1 calc R U . . .
C2' C 0.65711(14) 0.57897(14) 0.10637(9) 0.0193(4) Uani 1 1 d . U . . .
C1' C 0.58635(13) 0.50710(13) 0.08533(9) 0.0165(4) Uani 1 1 d . U . . .
C20' C 0.73040(16) 0.19736(15) 0.08657(11) 0.0299(5) Uani 1 1 d . U . . .
H20D H 0.7328 0.1964 0.1336 0.045 Uiso 1 1 calc R U . . .
H20E H 0.7978 0.2025 0.0693 0.045 Uiso 1 1 calc R U . . .
H20F H 0.7026 0.1392 0.0738 0.045 Uiso 1 1 calc R U . . .
C19' C 0.65511(16) 0.28058(15) -0.01322(10) 0.0272(5) Uani 1 1 d . U . . .
H19D H 0.6125 0.3344 -0.0297 0.041 Uiso 1 1 calc R U . . .
H19E H 0.6256 0.2221 -0.0239 0.041 Uiso 1 1 calc R U . . .
H19F H 0.7210 0.2845 -0.0329 0.041 Uiso 1 1 calc R U . . .
C18' C 0.66484(14) 0.28173(14) 0.06012(9) 0.0221(4) Uani 1 1 d . U . . .
H18' H 0.6979 0.3404 0.0699 0.027 Uiso 1 1 calc R U . . .
C16' C 0.31729(16) 0.42541(16) 0.23428(11) 0.0328(5) Uani 1 1 d . U . . .
H16D H 0.3661 0.3986 0.2661 0.049 Uiso 1 1 calc R U . . .
H16E H 0.2667 0.3797 0.2280 0.049 Uiso 1 1 calc R U . . .
H16F H 0.2856 0.4828 0.2497 0.049 Uiso 1 1 calc R U . . .
C17' C 0.29493(15) 0.49489(15) 0.12105(11) 0.0312(5) Uani 1 1 d . U . . .
H17D H 0.3291 0.5099 0.0803 0.047 Uiso 1 1 calc R U . . .
H17E H 0.2655 0.5528 0.1371 0.047 Uiso 1 1 calc R U . . .
H17F H 0.2424 0.4514 0.1141 0.047 Uiso 1 1 calc R U . . .
C15' C 0.36952(14) 0.44905(14) 0.17042(10) 0.0230(4) Uani 1 1 d . U . . .
H15' H 0.4211 0.4954 0.1779 0.028 Uiso 1 1 calc R U . . .
C10' C 0.42123(14) 0.36286(13) 0.14347(9) 0.0187(4) Uani 1 1 d . U . . .
C11' C 0.36493(15) 0.28551(14) 0.13389(9) 0.0229(4) Uani 1 1 d . U . . .
H11' H 0.2978 0.2856 0.1480 0.027 Uiso 1 1 calc R U . . .
C12' C 0.40481(15) 0.20860(14) 0.10427(10) 0.0246(5) Uani 1 1 d . U . . .
H12' H 0.3656 0.1560 0.0990 0.030 Uiso 1 1 calc R U . . .
C13' C 0.50153(15) 0.20851(14) 0.08243(9) 0.0229(4) Uani 1 1 d . U . . .
H13' H 0.5277 0.1560 0.0613 0.028 Uiso 1 1 calc R U . . .
C14' C 0.56190(14) 0.28383(13) 0.09062(9) 0.0182(4) Uani 1 1 d . U . . .

loop_
_atom_site_aniso_label
_atom_site_aniso_U_11
_atom_site_aniso_U_22
_atom_site_aniso_U_33
_atom_site_aniso_U_23
_atom_site_aniso_U_13
_atom_site_aniso_U_12
Cr1' 0.0213(2) 0.0224(2) 0.0162(2) -0.00170(19) -0.00370(18) -0.00123(19)
Cr1 0.0212(2) 0.0187(2) 0.0235(3) -0.00389(19) 0.00549(19) -0.00538(18)
C9 0.0189(10) 0.0170(10) 0.0176(10) -0.0031(8) 0.0044(8) -0.0038(8)
C10 0.0198(10) 0.0203(10) 0.0230(11) -0.0018(8) 0.0030(8) -0.0018(8)
C11 0.0325(12) 0.0196(11) 0.0303(12) -0.0050(9) 0.0010(9) 0.0028(9)
C12 0.0408(13) 0.0256(12) 0.0277(12) -0.0116(9) 0.0006(10) -0.0015(10)
C13 0.0315(12) 0.0293(12) 0.0210(11) -0.0057(9) -0.0021(9) -0.0045(9)
C14 0.0214(10) 0.0220(10) 0.0178(10) -0.0008(8) 0.0029(8) -0.0048(8)
C15 0.0274(11) 0.0228(11) 0.0213(11) -0.0018(9) -0.0041(9) -0.0021(8)
C16 0.0277(12) 0.0345(13) 0.0412(14) -0.0056(11) -0.0056(10) 0.0002(10)
C17 0.0473(14) 0.0311(13) 0.0259(13) 0.0042(10) -0.0079(10) -0.0010(11)
C18 0.0224(10) 0.0192(10) 0.0257(11) -0.0031(9) -0.0010(8) 0.0018(8)
C19 0.0292(12) 0.0256(11) 0.0284(12) -0.0015(9) 0.0003(9) 0.0014(9)
C20 0.0245(11) 0.0297(12) 0.0352(13) 0.0002(10) -0.0006(9) 0.0037(9)
N1 0.0173(8) 0.0136(8) 0.0175(9) -0.0013(6) -0.0006(6) -0.0026(6)
C1 0.0185(10) 0.0168(10) 0.0189(10) -0.0014(8) -0.0020(8) 0.0018(8)
C2 0.0255(11) 0.0195(10) 0.0284(12) -0.0084(9) 0.0034(9) -0.0043(8)
C5 0.035(3) 0.017(3) 0.042(5) -0.008(3) 0.000(3) 0.002(2)
C6 0.040(5) 0.030(3) 0.033(3) -0.010(3) -0.005(3) -0.008(4)
C3 0.025(3) 0.021(3) 0.038(3) -0.005(2) 0.000(2) -0.0080(19)
C4 0.0233(10) 0.0171(10) 0.0274(11) -0.0005(8) 0.0011(8) -0.0074(8)
C7 0.035(4) 0.034(4) 0.034(3) 0.008(3) 0.004(2) -0.015(3)
C8 0.022(2) 0.024(3) 0.048(4) 0.000(3) 0.003(3) -0.0111(18)
C5X 0.040(4) 0.023(4) 0.060(7) -0.011(4) 0.001(4) -0.002(3)
C6X 0.048(6) 0.036(4) 0.031(3) -0.018(2) 0.001(3) -0.011(5)
C3X 0.025(3) 0.022(3) 0.029(3) -0.008(2) 0.000(2) -0.007(2)
C7X 0.041(5) 0.030(4) 0.033(3) 0.008(3) -0.002(3) -0.017(3)
C8X 0.026(3) 0.031(3) 0.037(5) -0.003(3) 0.002(3) -0.010(2)
B1 0.0176(11) 0.0221(12) 0.0170(12) -0.0025(9) 0.0003(9) -0.0010(9)
C02O 0.0270(12) 0.0418(14) 0.0430(15) 0.0018(11) 0.0002(10) 0.0016(10)
C02P 0.0357(13) 0.0448(14) 0.0316(13) -0.0073(11) -0.0020(10) -0.0018(11)
C02Q 0.0316(13) 0.0549(16) 0.0303(13) -0.0045(11) -0.0031(10) -0.0033(11)
C02T 0.0426(14) 0.0502(15) 0.0310(14) 0.0039(11) 0.0047(11) -0.0017(12)
C02U 0.0466(15) 0.0387(14) 0.0440(16) -0.0002(12) 0.0137(12) -0.0022(11)
C02V 0.0430(15) 0.0514(16) 0.0471(16) -0.0166(13) 0.0085(12) -0.0081(12)
C02Z 0.066(2) 0.0459(17) 0.068(2) 0.0025(14) -0.0149(16) 0.0044(14)
C1T 0.037(2) 0.014(2) 0.034(2) -0.0064(17) -0.006(2) -0.0055(18)
C2T 0.028(4) 0.019(5) 0.040(4) -0.016(3) 0.004(3) -0.007(3)
C3T 0.036(2) 0.026(2) 0.038(3) -0.0086(19) -0.0047(19) 0.0017(19)
C4T 0.057(4) 0.042(6) 0.041(5) -0.004(4) 0.005(3) -0.004(3)
C5T 0.053(3) 0.022(2) 0.048(3) -0.011(2) 0.019(3) -0.012(2)
C6T 0.037(5) 0.018(5) 0.056(4) -0.013(3) 0.008(3) -0.008(3)
C7T 0.087(8) 0.019(5) 0.046(5) -0.001(4) -0.022(5) 0.003(5)
C1A 0.0212(10) 0.0197(10) 0.0170(10) -0.0066(8) 0.0040(8) -0.0035(8)
C2A 0.0215(11) 0.0281(12) 0.0257(12) -0.0023(9) 0.0030(9) -0.0030(8)
F1A 0.0348(7) 0.0668(10) 0.0187(7) 0.0024(6) 0.0053(5) -0.0142(7)
F2A 0.0369(7) 0.0239(7) 0.0571(9) 0.0023(6) 0.0163(6) -0.0066(5)
F3A 0.0185(6) 0.0414(8) 0.0351(7) 0.0009(6) 0.0063(5) -0.0049(5)
C3A 0.0204(10) 0.0206(10) 0.0175(10) -0.0047(8) 0.0010(8) -0.0005(8)
C4A 0.0205(11) 0.0291(12) 0.0264(12) 0.0012(9) 0.0005(8) -0.0019(9)
F4A 0.0787(11) 0.0408(8) 0.0216(7) 0.0040(6) -0.0093(7) -0.0027(7)
F5A 0.0220(7) 0.0739(11) 0.0726(11) 0.0439(9) 0.0033(7) 0.0095(7)
F6A 0.0458(8) 0.0221(7) 0.0437(8) 0.0048(6) -0.0067(6) -0.0009(6)
C5A 0.0218(10) 0.0195(10) 0.0133(10) -0.0033(8) -0.0004(8) -0.0007(8)
C6A 0.0195(10) 0.0193(10) 0.0142(10) -0.0072(8) 0.0016(8) -0.0019(8)
C7A 0.0197(10) 0.0175(10) 0.0174(10) -0.0038(8) 0.0034(8) -0.0033(8)
C8A 0.0171(10) 0.0223(10) 0.0219(11) -0.0071(8) 0.0014(8) -0.0016(8)
C1C 0.0259(11) 0.0235(11) 0.0231(11) -0.0030(9) 0.0071(9) -0.0010(8)
C2C 0.0333(12) 0.0258(12) 0.0392(14) -0.0078(10) 0.0054(10) -0.0028(9)
F1C 0.065(3) 0.057(4) 0.0359(19) -0.0222(17) 0.0139(17) -0.033(3)
F2C 0.0301(18) 0.049(3) 0.065(4) -0.019(2) 0.0104(18) -0.0138(16)
F3C 0.072(4) 0.0195(16) 0.097(5) -0.010(2) -0.028(3) 0.0020(16)
F1C' 0.088(8) 0.043(4) 0.039(4) -0.018(3) -0.016(4) -0.007(5)
F2C' 0.049(4) 0.040(4) 0.085(8) -0.036(4) 0.002(5) 0.005(3)
F3C' 0.049(4) 0.069(8) 0.043(5) -0.022(5) 0.014(4) -0.030(4)
C3C 0.0255(11) 0.0323(12) 0.0214(11) 0.0003(9) 0.0026(9) 0.0060(9)
C4C 0.0380(13) 0.0445(14) 0.0321(14) -0.0002(11) -0.0028(10) 0.0119(11)
F4C 0.036(2) 0.040(2) 0.062(2) 0.0027(18) -0.0050(17) 0.0163(19)
F5C 0.055(2) 0.132(5) 0.0262(17) 0.020(2) 0.0004(16) 0.023(3)
F6C 0.0399(18) 0.0541(15) 0.047(3) -0.0097(14) -0.0232(16) 0.0127(11)
F4C' 0.043(6) 0.062(6) 0.032(5) 0.012(4) -0.008(4) 0.019(4)
F5C' 0.027(5) 0.049(8) 0.051(7) 0.011(5) 0.004(4) 0.011(5)
F6C' 0.074(9) 0.050(5) 0.070(9) -0.005(5) -0.042(7) 0.012(5)
C5C 0.0200(10) 0.0251(11) 0.0185(11) -0.0014(8) 0.0023(8) -0.0002(8)
C6C 0.0178(10) 0.0239(10) 0.0148(10) -0.0011(8) 0.0053(8) -0.0002(8)
C7C 0.0206(10) 0.0277(11) 0.0191(11) -0.0032(9) 0.0016(8) 0.0007(8)
C8C 0.0311(12) 0.0215(11) 0.0297(12) 0.0018(9) 0.0064(9) 0.0050(9)
C1E 0.0139(9) 0.0234(10) 0.0243(11) -0.0047(8) 0.0008(8) 0.0008(8)
C2E 0.0209(11) 0.0263(11) 0.0345(13) -0.0051(9) -0.0008(9) -0.0016(9)
F1E 0.0495(8) 0.0293(7) 0.0372(8) 0.0001(6) 0.0080(6) -0.0111(6)
F2E 0.0255(7) 0.0260(7) 0.0776(10) -0.0005(7) -0.0078(7) 0.0041(5)
F3E 0.0352(7) 0.0271(7) 0.0459(8) -0.0131(6) -0.0042(6) -0.0069(5)
C3E 0.0126(9) 0.0287(11) 0.0178(10) -0.0033(8) -0.0004(8) -0.0001(8)
C4E 0.0215(10) 0.0287(11) 0.0209(11) -0.0056(9) -0.0010(8) -0.0022(8)
F4E 0.0829(13) 0.0340(8) 0.0209(8) -0.0009(6) 0.0013(7) -0.0165(8)
F5E 0.0318(8) 0.0669(11) 0.0239(8) 0.0005(7) 0.0095(6) 0.0141(7)
F6E 0.0241(7) 0.0637(10) 0.0204(7) 0.0015(7) -0.0053(5) -0.0084(7)
F4E' 0.0318(8) 0.0669(11) 0.0239(8) 0.0005(7) 0.0095(6) 0.0141(7)
F5E' 0.0241(7) 0.0637(10) 0.0204(7) 0.0015(7) -0.0053(5) -0.0084(7)
F6E' 0.0829(13) 0.0340(8) 0.0209(8) -0.0009(6) 0.0013(7) -0.0165(8)
C5E 0.0145(9) 0.0224(10) 0.0212(11) -0.0025(8) -0.0003(8) 0.0012(8)
C6E 0.0116(9) 0.0243(10) 0.0196(10) -0.0025(8) 0.0010(8) 0.0004(8)
C7E 0.0157(10) 0.0251(11) 0.0188(11) -0.0019(8) 0.0010(8) 0.0016(8)
C8E 0.0150(10) 0.0260(11) 0.0233(11) -0.0095(9) -0.0010(8) 0.0008(8)
C1G 0.0181(9) 0.0147(10) 0.0185(10) -0.0019(8) 0.0000(8) -0.0008(7)
C2G 0.0213(10) 0.0250(11) 0.0163(11) -0.0022(8) 0.0006(8) -0.0027(8)
F1G 0.0181(6) 0.0389(7) 0.0307(7) -0.0082(6) 0.0040(5) -0.0014(5)
F2G 0.0237(6) 0.0469(8) 0.0213(7) 0.0035(6) -0.0065(5) -0.0089(5)
F3G 0.0293(7) 0.0240(6) 0.0393(8) -0.0045(5) -0.0037(5) -0.0101(5)
C3G 0.0205(10) 0.0129(9) 0.0163(10) -0.0032(8) -0.0012(8) 0.0005(7)
C4G 0.0202(10) 0.0190(10) 0.0185(10) -0.0011(8) 0.0003(8) -0.0029(8)
F4G 0.0493(8) 0.0368(7) 0.0180(6) 0.0051(5) -0.0050(6) -0.0196(6)
F5G 0.0467(8) 0.0254(7) 0.0244(7) -0.0123(5) -0.0087(6) 0.0054(6)
F6G 0.0225(6) 0.0535(8) 0.0239(7) -0.0059(6) -0.0059(5) 0.0030(6)
C5G 0.0151(9) 0.0167(10) 0.0207(10) -0.0033(8) 0.0002(8) -0.0002(7)
C6G 0.0192(10) 0.0147(10) 0.0179(10) -0.0032(8) 0.0008(8) 0.0007(7)
C7G 0.0198(10) 0.0177(10) 0.0156(10) -0.0025(8) -0.0014(8) 0.0000(8)
C8G 0.0212(10) 0.0153(10) 0.0171(10) -0.0013(8) 0.0031(8) 0.0002(8)
C9' 0.0179(9) 0.0164(9) 0.0138(10) -0.0002(7) -0.0039(7) -0.0010(7)
N1' 0.0132(8) 0.0177(8) 0.0162(8) -0.0045(7) -0.0018(6) 0.0000(6)
C8' 0.0232(11) 0.0305(12) 0.0258(12) -0.0023(9) -0.0079(9) 0.0031(9)
C7' 0.0265(11) 0.0258(11) 0.0185(11) -0.0025(9) -0.0054(8) -0.0046(9)
C4' 0.0182(10) 0.0229(10) 0.0163(10) -0.0040(8) -0.0044(8) -0.0014(8)
C3' 0.0210(10) 0.0236(11) 0.0217(11) -0.0044(8) -0.0034(8) -0.0042(8)
C6' 0.0221(11) 0.0371(13) 0.0286(12) -0.0045(10) 0.0040(9) -0.0075(9)
C5' 0.0331(12) 0.0212(11) 0.0257(12) -0.0016(9) -0.0014(9) -0.0037(9)
C2' 0.0181(10) 0.0230(10) 0.0176(10) -0.0043(8) -0.0005(8) -0.0034(8)
C1' 0.0132(9) 0.0193(10) 0.0171(10) -0.0037(8) 0.0025(7) 0.0025(7)
C20' 0.0269(12) 0.0290(12) 0.0337(13) -0.0072(10) 0.0004(9) 0.0064(9)
C19' 0.0278(11) 0.0277(12) 0.0265(12) -0.0057(9) 0.0063(9) 0.0001(9)
C18' 0.0208(10) 0.0209(11) 0.0253(11) -0.0071(9) 0.0019(8) 0.0008(8)
C16' 0.0255(12) 0.0421(14) 0.0333(13) -0.0172(11) 0.0071(10) -0.0069(10)
C17' 0.0218(11) 0.0319(12) 0.0401(14) -0.0088(10) -0.0003(10) 0.0052(9)
C15' 0.0158(10) 0.0272(11) 0.0272(12) -0.0094(9) 0.0008(8) -0.0022(8)
C10' 0.0192(10) 0.0225(10) 0.0143(10) -0.0015(8) -0.0031(8) -0.0001(8)
C11' 0.0192(10) 0.0279(11) 0.0222(11) -0.0047(9) -0.0001(8) -0.0051(8)
C12' 0.0268(11) 0.0235(11) 0.0244(12) -0.0047(9) -0.0012(9) -0.0073(9)
C13' 0.0274(11) 0.0200(10) 0.0220(11) -0.0058(8) 0.0008(9) -0.0011(8)
C14' 0.0207(10) 0.0181(10) 0.0157(10) -0.0010(8) -0.0022(8) 0.0012(8)

loop_
_atom_type_symbol
_atom_type_description
_atom_type_scat_dispersion_real
_atom_type_scat_dispersion_imag
_atom_type_scat_source
C C 0.0033 0.0016 'International Tables Vol C Tables 4.2.6.8 and 6.1.1.4'
H H 0.0000 0.0000 'International Tables Vol C Tables 4.2.6.8 and 6.1.1.4'
B B 0.0013 0.0007 'International Tables Vol C Tables 4.2.6.8 and 6.1.1.4'
N N 0.0061 0.0033 'International Tables Vol C Tables 4.2.6.8 and 6.1.1.4'
F F 0.0171 0.0103 'International Tables Vol C Tables 4.2.6.8 and 6.1.1.4'
Cr Cr 0.3209 0.6236 'International Tables Vol C Tables 4.2.6.8 and 6.1.1.4'

loop_
_geom_angle_atom_site_label_1
_geom_angle_atom_site_label_2
_geom_angle_atom_site_label_3
_geom_angle
_geom_angle_site_symmetry_3
C1' Cr1' C1' 180.0 2_665
C1 Cr1 C1 180.0 2_656
C10 C9 C14 122.24(17) .
C10 C9 N1 118.86(16) .
C14 C9 N1 118.80(17) .
C11 C10 C9 117.45(18) .
C11 C10 C18 118.44(18) .
C9 C10 C18 123.99(17) .
C12 C11 C10 121.4(2) .
C12 C11 H11 119.3 .
C10 C11 H11 119.3 .
C11 C12 C13 120.0(2) .
C11 C12 H12 120.0 .
C13 C12 H12 120.0 .
C12 C13 C14 121.57(19) .
C12 C13 H13 119.2 .
C14 C13 H13 119.2 .
C13 C14 C9 117.17(18) .
C13 C14 C15 118.80(18) .
C9 C14 C15 123.98(17) .
C14 C15 C17 111.76(17) .
C14 C15 C16 110.59(17) .
C17 C15 C16 110.42(17) .
C14 C15 H15 108.0 .
C17 C15 H15 108.0 .
C16 C15 H15 108.0 .
C15 C16 H16A 109.5 .
C15 C16 H16B 109.5 .
H16A C16 H16B 109.5 .
C15 C16 H16C 109.5 .
H16A C16 H16C 109.5 .
H16B C16 H16C 109.5 .
C15 C17 H17A 109.5 .
C15 C17 H17B 109.5 .
H17A C17 H17B 109.5 .
C15 C17 H17C 109.5 .
H17A C17 H17C 109.5 .
H17B C17 H17C 109.5 .
C10 C18 C20 111.70(17) .
C10 C18 C19 110.21(16) .
C20 C18 C19 110.56(17) .
C10 C18 H18 108.1 .
C20 C18 H18 108.1 .
C19 C18 H18 108.1 .
C18 C19 H19A 109.5 .
C18 C19 H19B 109.5 .
H19A C19 H19B 109.5 .
C18 C19 H19C 109.5 .
H19A C19 H19C 109.5 .
H19B C19 H19C 109.5 .
C18 C20 H20A 109.5 .
C18 C20 H20B 109.5 .
H20A C20 H20B 109.5 .
C18 C20 H20C 109.5 .
H20A C20 H20C 109.5 .
H20B C20 H20C 109.5 .
C1 N1 C9 120.46(15) .
C1 N1 C4 116.64(15) .
C9 N1 C4 122.90(15) .
N1 C1 C2 108.43(16) .
N1 C1 Cr1 122.55(13) .
C2 C1 Cr1 129.02(13) .
C5X C2 C1 109.2(5) .
C6 C2 C1 109.9(5) .
C5X C2 C6X 110.9(6) .
C1 C2 C6X 107.7(5) .
C6 C2 C3 115.2(4) .
C1 C2 C3 104.2(2) .
C6 C2 C5 108.2(5) .
C1 C2 C5 109.5(4) .
C3 C2 C5 109.8(4) .
C5X C2 C3X 115.0(4) .
C1 C2 C3X 104.1(2) .
C6X C2 C3X 109.4(4) .
C2 C5 H5A 109.5 .
C2 C5 H5B 109.5 .
H5A C5 H5B 109.5 .
C2 C5 H5C 109.5 .
H5A C5 H5C 109.5 .
H5B C5 H5C 109.5 .
C2 C6 H6A 109.5 .
C2 C6 H6B 109.5 .
H6A C6 H6B 109.5 .
C2 C6 H6C 109.5 .
H6A C6 H6C 109.5 .
H6B C6 H6C 109.5 .
C2 C3 C4 106.3(3) .
C2 C3 H3A 110.5 .
C4 C3 H3A 110.5 .
C2 C3 H3B 110.5 .
C4 C3 H3B 110.5 .
H3A C3 H3B 108.7 .
C8 C4 C7 109.7(4) .
C7X C4 C3X 114.1(4) .
C8 C4 N1 110.0(3) .
C7X C4 N1 111.0(4) .
C7 C4 N1 110.7(4) .
C3X C4 N1 100.2(2) .
C8 C4 C3 114.6(3) .
C7 C4 C3 112.1(3) .
N1 C4 C3 99.4(2) .
C7X C4 C8X 107.9(4) .
C3X C4 C8X 112.7(3) .
N1 C4 C8X 110.8(3) .
C4 C7 H7A 109.5 .
C4 C7 H7B 109.5 .
H7A C7 H7B 109.5 .
C4 C7 H7C 109.5 .
H7A C7 H7C 109.5 .
H7B C7 H7C 109.5 .
C4 C8 H8A 109.5 .
C4 C8 H8B 109.5 .
H8A C8 H8B 109.5 .
C4 C8 H8C 109.5 .
H8A C8 H8C 109.5 .
H8B C8 H8C 109.5 .
C2 C5X H5XA 109.5 .
C2 C5X H5XB 109.5 .
H5XA C5X H5XB 109.5 .
C2 C5X H5XC 109.5 .
H5XA C5X H5XC 109.5 .
H5XB C5X H5XC 109.5 .
C2 C6X H6XA 109.5 .
C2 C6X H6XB 109.5 .
H6XA C6X H6XB 109.5 .
C2 C6X H6XC 109.5 .
H6XA C6X H6XC 109.5 .
H6XB C6X H6XC 109.5 .
C4 C3X C2 105.9(3) .
C4 C3X H3XA 110.6 .
C2 C3X H3XA 110.6 .
C4 C3X H3XB 110.6 .
C2 C3X H3XB 110.6 .
H3XA C3X H3XB 108.7 .
C4 C7X H7XA 109.5 .
C4 C7X H7XB 109.5 .
H7XA C7X H7XB 109.5 .
C4 C7X H7XC 109.5 .
H7XA C7X H7XC 109.5 .
H7XB C7X H7XC 109.5 .
C4 C8X H8XA 109.5 .
C4 C8X H8XB 109.5 .
H8XA C8X H8XB 109.5 .
C4 C8X H8XC 109.5 .
H8XA C8X H8XC 109.5 .
H8XB C8X H8XC 109.5 .
C6G B1 C6A 114.48(16) .
C6G B1 C6C 104.40(15) .
C6A B1 C6C 110.33(16) .
C6G B1 C6E 111.33(16) .
C6A B1 C6E 103.12(15) .
C6C B1 C6E 113.48(16) .
C02P C02O C02Q 117.7(2) .
C02P C02O C02Z 121.3(2) .
C02Q C02O C02Z 121.0(2) .
C02T C02P C02O 121.2(2) .
C02T C02P H02P 119.4 .
C02O C02P H02P 119.4 .
C02V C02Q C02O 120.9(2) .
C02V C02Q H02Q 119.5 .
C02O C02Q H02Q 119.5 .
C02P C02T C02U 120.1(2) .
C02P C02T H02T 120.0 .
C02U C02T H02T 120.0 .
C02V C02U C02T 119.3(2) .
C02V C02U H02U 120.4 .
C02T C02U H02U 120.4 .
C02U C02V C02Q 120.8(2) .
C02U C02V H02V 119.6 .
C02Q C02V H02V 119.6 .
C02O C02Z H02A 109.5 .
C02O C02Z H02B 109.5 .
H02A C02Z H02B 109.5 .
C02O C02Z H02C 109.5 .
H02A C02Z H02C 109.5 .
H02B C02Z H02C 109.5 .
C2T C1T C6T 117.6(9) .
C2T C1T C7T 120.0(9) .
C6T C1T C7T 122.3(7) .
C1T C2T C3T 122.7(12) .
C1T C2T H2T 118.6 .
C3T C2T H2T 118.6 .
C4T C3T C2T 120.0(10) .
C4T C3T H3T 120.0 .
C2T C3T H3T 120.0 .
C3T C4T C5T 118.5(10) .
C3T C4T H4T 120.7 .
C5T C4T H4T 120.7 .
C6T C5T C4T 121.3(9) .
C6T C5T H5T 119.3 .
C4T C5T H5T 119.3 .
C5T C6T C1T 119.8(11) .
C5T C6T H6T 120.1 .
C1T C6T H6T 120.1 .
C1T C7T H7TA 109.5 .
C1T C7T H7TB 109.5 .
H7TA C7T H7TB 109.5 .
C1T C7T H7TC 109.5 .
H7TA C7T H7TC 109.5 .
H7TB C7T H7TC 109.5 .
C5A C1A C8A 120.84(17) .
C5A C1A C2A 117.98(18) .
C8A C1A C2A 121.18(17) .
F3A C2A F1A 106.64(16) .
F3A C2A F2A 106.35(16) .
F1A C2A F2A 105.72(17) .
F3A C2A C1A 113.29(17) .
F1A C2A C1A 112.01(16) .
F2A C2A C1A 112.31(16) .
C8A C3A C7A 121.21(18) .
C8A C3A C4A 119.96(17) .
C7A C3A C4A 118.83(17) .
F5A C4A F4A 106.61(17) .
F5A C4A F6A 106.60(17) .
F4A C4A F6A 104.71(16) .
F5A C4A C3A 113.43(17) .
F4A C4A C3A 112.07(17) .
F6A C4A C3A 112.80(16) .
C1A C5A C6A 122.85(18) .
C1A C5A H5AA 118.6 .
C6A C5A H5AA 118.6 .
C7A C6A C5A 115.13(17) .
C7A C6A B1 125.11(17) .
C5A C6A B1 119.34(17) .
C3A C7A C6A 122.34(17) .
C3A C7A H7AA 118.8 .
C6A C7A H7AA 118.8 .
C3A C8A C1A 117.61(18) .
C3A C8A H8AA 121.2 .
C1A C8A H8AA 121.2 .
C8C C1C C5C 120.85(19) .
C8C C1C C2C 120.50(19) .
C5C C1C C2C 118.63(19) .
F3C' C2C F2C' 107.7(10) .
F1C C2C F2C 105.1(6) .
F1C C2C F3C 107.4(5) .
F2C C2C F3C 105.9(5) .
F3C' C2C F1C' 105.6(10) .
F2C' C2C F1C' 102.2(9) .
F3C' C2C C1C 113.8(9) .
F1C C2C C1C 113.3(4) .
F2C' C2C C1C 115.3(8) .
F2C C2C C1C 112.3(5) .
F3C C2C C1C 112.3(4) .
F1C' C2C C1C 111.2(8) .
C8C C3C C7C 120.86(19) .
C8C C3C C4C 118.1(2) .
C7C C3C C4C 120.9(2) .
F5C' C4C F6C' 110.2(14) .
F5C C4C F4C 106.4(5) .
F5C C4C F6C 107.2(4) .
F4C C4C F6C 105.2(4) .
F5C' C4C F4C' 104.4(15) .
F6C' C4C F4C' 99.8(14) .
F5C' C4C C3C 116.5(14) .
F5C C4C C3C 113.4(4) .
F6C' C4C C3C 115.4(8) .
F4C C4C C3C 112.2(4) .
F6C C4C C3C 112.0(3) .
F4C' C4C C3C 108.5(11) .
C1C C5C C6C 122.36(19) .
C1C C5C H5CC 118.8 .
C6C C5C H5CC 118.8 .
C5C C6C C7C 115.52(18) .
C5C C6C B1 121.11(17) .
C7C C6C B1 123.14(17) .
C3C C7C C6C 122.26(19) .
C3C C7C H7CC 118.9 .
C6C C7C H7CC 118.9 .
C1C C8C C3C 118.12(19) .
C1C C8C H8CC 120.9 .
C3C C8C H8CC 120.9 .
C8E C1E C7E 120.47(18) .
C8E C1E C2E 119.68(18) .
C7E C1E C2E 119.78(18) .
F1E C2E F3E 106.19(16) .
F1E C2E F2E 106.17(17) .
F3E C2E F2E 105.47(16) .
F1E C2E C1E 113.06(17) .
F3E C2E C1E 113.08(17) .
F2E C2E C1E 112.26(16) .
C8E C3E C5E 120.60(18) .
C8E C3E C4E 118.78(17) .
C5E C3E C4E 120.60(18) .
F5E' C4E F6E' 114.6(14) .
F4E C4E F6E 106.68(17) .
F4E C4E F5E 104.92(16) .
F6E C4E F5E 104.53(16) .
F5E' C4E F4E' 106.4(14) .
F6E' C4E F4E' 105.5(14) .
F5E' C4E C3E 114.3(9) .
F6E' C4E C3E 111.0(10) .
F4E C4E C3E 113.78(16) .
F6E C4E C3E 113.31(16) .
F5E C4E C3E 112.81(16) .
F4E' C4E C3E 104.0(8) .
C3E C5E C6E 122.57(18) .
C3E C5E H5E 118.7 .
C6E C5E H5E 118.7 .
C5E C6E C7E 115.65(17) .
C5E C6E B1 123.36(17) .
C7E C6E B1 120.61(17) .
C1E C7E C6E 122.35(18) .
C1E C7E H7E 118.8 .
C6E C7E H7E 118.8 .
C3E C8E C1E 118.33(18) .
C3E C8E H8E 120.8 .
C1E C8E H8E 120.8 .
C7G C1G C8G 120.86(17) .
C7G C1G C2G 120.16(17) .
C8G C1G C2G 118.96(17) .
F1G C2G F2G 106.37(15) .
F1G C2G F3G 106.39(15) .
F2G C2G F3G 105.95(15) .
F1G C2G C1G 112.63(15) .
F2G C2G C1G 112.76(15) .
F3G C2G C1G 112.23(16) .
C8G C3G C5G 120.56(17) .
C8G C3G C4G 118.66(17) .
C5G C3G C4G 120.73(16) .
F5G C4G F6G 106.23(15) .
F5G C4G F4G 105.38(15) .
F6G C4G F4G 105.95(15) .
F5G C4G C3G 112.96(15) .
F6G C4G C3G 113.24(15) .
F4G C4G C3G 112.44(15) .
C3G C5G C6G 122.29(17) .
C3G C5G H5G 118.9 .
C6G C5G H5G 118.9 .
C5G C6G C7G 115.66(17) .
C5G C6G B1 124.72(16) .
C7G C6G B1 119.34(17) .
C1G C7G C6G 122.35(18) .
C1G C7G H7G 118.8 .
C6G C7G H7G 118.8 .
C1G C8G C3G 118.24(17) .
C1G C8G H8G 120.9 .
C3G C8G H8G 120.9 .
C10' C9' C14' 122.18(17) .
C10' C9' N1' 118.57(16) .
C14' C9' N1' 119.12(16) .
C1' N1' C9' 120.18(15) .
C1' N1' C4' 116.82(15) .
C9' N1' C4' 122.96(14) .
C4' C8' H8'A 109.5 .
C4' C8' H8'B 109.5 .
H8'A C8' H8'B 109.5 .
C4' C8' H8'C 109.5 .
H8'A C8' H8'C 109.5 .
H8'B C8' H8'C 109.5 .
C4' C7' H7'A 109.5 .
C4' C7' H7'B 109.5 .
H7'A C7' H7'B 109.5 .
C4' C7' H7'C 109.5 .
H7'A C7' H7'C 109.5 .
H7'B C7' H7'C 109.5 .
C7' C4' C8' 108.68(16) .
C7' C4' N1' 111.52(15) .
C8' C4' N1' 109.86(15) .
C7' C4' C3' 113.79(16) .
C8' C4' C3' 113.28(16) .
N1' C4' C3' 99.46(14) .
C4' C3' C2' 107.20(15) .
C4' C3' H3'A 110.3 .
C2' C3' H3'A 110.3 .
C4' C3' H3'B 110.3 .
C2' C3' H3'B 110.3 .
H3'A C3' H3'B 108.5 .
C2' C6' H6'A 109.5 .
C2' C6' H6'B 109.5 .
H6'A C6' H6'B 109.5 .
C2' C6' H6'C 109.5 .
H6'A C6' H6'C 109.5 .
H6'B C6' H6'C 109.5 .
C2' C5' H5'A 109.5 .
C2' C5' H5'B 109.5 .
H5'A C5' H5'B 109.5 .
C2' C5' H5'C 109.5 .
H5'A C5' H5'C 109.5 .
H5'B C5' H5'C 109.5 .
C1' C2' C5' 110.85(16) .
C1' C2' C6' 107.87(16) .
C5' C2' C6' 108.95(17) .
C1' C2' C3' 103.90(15) .
C5' C2' C3' 112.61(16) .
C6' C2' C3' 112.50(16) .
N1' C1' C2' 108.52(16) .
N1' C1' Cr1' 119.17(13) .
C2' C1' Cr1' 132.30(13) .
C18' C20' H20D 109.5 .
C18' C20' H20E 109.5 .
H20D C20' H20E 109.5 .
C18' C20' H20F 109.5 .
H20D C20' H20F 109.5 .
H20E C20' H20F 109.5 .
C18' C19' H19D 109.5 .
C18' C19' H19E 109.5 .
H19D C19' H19E 109.5 .
C18' C19' H19F 109.5 .
H19D C19' H19F 109.5 .
H19E C19' H19F 109.5 .
C14' C18' C20' 112.29(17) .
C14' C18' C19' 109.76(16) .
C20' C18' C19' 110.01(16) .
C14' C18' H18' 108.2 .
C20' C18' H18' 108.2 .
C19' C18' H18' 108.2 .
C15' C16' H16D 109.5 .
C15' C16' H16E 109.5 .
H16D C16' H16E 109.5 .
C15' C16' H16F 109.5 .
H16D C16' H16F 109.5 .
H16E C16' H16F 109.5 .
C15' C17' H17D 109.5 .
C15' C17' H17E 109.5 .
H17D C17' H17E 109.5 .
C15' C17' H17F 109.5 .
H17D C17' H17F 109.5 .
H17E C17' H17F 109.5 .
C10' C15' C16' 112.51(17) .
C10' C15' C17' 109.68(16) .
C16' C15' C17' 110.08(17) .
C10' C15' H15' 108.1 .
C16' C15' H15' 108.1 .
C17' C15' H15' 108.1 .
C11' C10' C9' 117.66(18) .
C11' C10' C15' 118.36(17) .
C9' C10' C15' 123.77(17) .
C12' C11' C10' 121.32(18) .
C12' C11' H11' 119.3 .
C10' C11' H11' 119.3 .
C13' C12' C11' 119.88(18) .
C13' C12' H12' 120.1 .
C11' C12' H12' 120.1 .
C12' C13' C14' 121.59(19) .
C12' C13' H13' 119.2 .
C14' C13' H13' 119.2 .
C13' C14' C9' 117.30(17) .
C13' C14' C18' 118.15(17) .
C9' C14' C18' 124.40(17) .

loop_
_geom_bond_atom_site_label_1
_geom_bond_atom_site_label_2
_geom_bond_distance
_geom_bond_site_symmetry_2
Cr1' C1' 2.1361(19) .
Cr1' C1' 2.1361(19) 2_665
Cr1 C1 2.1341(19) .
Cr1 C1 2.1341(19) 2_656
C9 C10 1.405(3) .
C9 C14 1.405(3) .
C9 N1 1.460(2) .
C10 C11 1.392(3) .
C10 C18 1.521(3) .
C11 C12 1.376(3) .
C11 H11 0.9500 .
C12 C13 1.380(3) .
C12 H12 0.9500 .
C13 C14 1.392(3) .
C13 H13 0.9500 .
C14 C15 1.522(3) .
C15 C17 1.527(3) .
C15 C16 1.530(3) .
C15 H15 1.0000 .
C16 H16A 0.9800 .
C16 H16B 0.9800 .
C16 H16C 0.9800 .
C17 H17A 0.9800 .
C17 H17B 0.9800 .
C17 H17C 0.9800 .
C18 C20 1.533(3) .
C18 C19 1.534(3) .
C18 H18 1.0000 .
C19 H19A 0.9800 .
C19 H19B 0.9800 .
C19 H19C 0.9800 .
C20 H20A 0.9800 .
C20 H20B 0.9800 .
C20 H20C 0.9800 .
N1 C1 1.303(2) .
N1 C4 1.534(2) .
C1 C2 1.520(3) .
C2 C5X 1.514(8) .
C2 C6 1.518(7) .
C2 C6X 1.543(8) .
C2 C3 1.545(5) .
C2 C5 1.558(7) .
C2 C3X 1.566(5) .
C5 H5A 0.9800 .
C5 H5B 0.9800 .
C5 H5C 0.9800 .
C6 H6A 0.9800 .
C6 H6B 0.9800 .
C6 H6C 0.9800 .
C3 C4 1.545(5) .
C3 H3A 0.9900 .
C3 H3B 0.9900 .
C4 C8 1.508(6) .
C4 C7X 1.513(7) .
C4 C7 1.526(7) .
C4 C3X 1.532(5) .
C4 C8X 1.548(6) .
C7 H7A 0.9800 .
C7 H7B 0.9800 .
C7 H7C 0.9800 .
C8 H8A 0.9800 .
C8 H8B 0.9800 .
C8 H8C 0.9800 .
C5X H5XA 0.9800 .
C5X H5XB 0.9800 .
C5X H5XC 0.9800 .
C6X H6XA 0.9800 .
C6X H6XB 0.9800 .
C6X H6XC 0.9800 .
C3X H3XA 0.9900 .
C3X H3XB 0.9900 .
C7X H7XA 0.9800 .
C7X H7XB 0.9800 .
C7X H7XC 0.9800 .
C8X H8XA 0.9800 .
C8X H8XB 0.9800 .
C8X H8XC 0.9800 .
B1 C6G 1.639(3) .
B1 C6A 1.643(3) .
B1 C6C 1.645(3) .
B1 C6E 1.647(3) .
C02O C02P 1.384(3) .
C02O C02Q 1.391(3) .
C02O C02Z 1.496(3) .
C02P C02T 1.381(3) .
C02P H02P 0.9500 .
C02Q C02V 1.380(4) .
C02Q H02Q 0.9500 .
C02T C02U 1.385(3) .
C02T H02T 0.9500 .
C02U C02V 1.363(4) .
C02U H02U 0.9500 .
C02V H02V 0.9500 .
C02Z H02A 0.9800 .
C02Z H02B 0.9800 .
C02Z H02C 0.9800 .
C1T C2T 1.368(12) .
C1T C6T 1.404(18) .
C1T C7T 1.481(13) .
C2T C3T 1.380(11) .
C2T H2T 0.9500 .
C3T C4T 1.368(11) .
C3T H3T 0.9500 .
C4T C5T 1.396(12) .
C4T H4T 0.9500 .
C5T C6T 1.378(11) .
C5T H5T 0.9500 .
C6T H6T 0.9500 .
C7T H7TA 0.9800 .
C7T H7TB 0.9800 .
C7T H7TC 0.9800 .
C1A C5A 1.388(3) .
C1A C8A 1.389(3) .
C1A C2A 1.492(3) .
C2A F3A 1.340(2) .
C2A F1A 1.342(2) .
C2A F2A 1.344(2) .
C3A C8A 1.384(3) .
C3A C7A 1.396(3) .
C3A C4A 1.492(3) .
C4A F5A 1.330(2) .
C4A F4A 1.340(2) .
C4A F6A 1.341(2) .
C5A C6A 1.403(3) .
C5A H5AA 0.9500 .
C6A C7A 1.398(3) .
C7A H7AA 0.9500 .
C8A H8AA 0.9500 .
C1C C8C 1.379(3) .
C1C C5C 1.393(3) .
C1C C2C 1.496(3) .
C2C F3C' 1.313(10) .
C2C F1C 1.323(6) .
C2C F2C' 1.324(9) .
C2C F2C 1.336(6) .
C2C F3C 1.340(5) .
C2C F1C' 1.360(10) .
C3C C8C 1.387(3) .
C3C C7C 1.387(3) .
C3C C4C 1.493(3) .
C4C F5C' 1.314(12) .
C4C F5C 1.327(5) .
C4C F6C' 1.333(10) .
C4C F4C 1.342(5) .
C4C F6C 1.361(4) .
C4C F4C' 1.376(12) .
C5C C6C 1.397(3) .
C5C H5CC 0.9500 .
C6C C7C 1.403(3) .
C7C H7CC 0.9500 .
C8C H8CC 0.9500 .
C1E C8E 1.390(3) .
C1E C7E 1.393(3) .
C1E C2E 1.493(3) .
C2E F1E 1.341(2) .
C2E F3E 1.343(2) .
C2E F2E 1.347(2) .
C3E C8E 1.387(3) .
C3E C5E 1.391(3) .
C3E C4E 1.496(3) .
C4E F5E' 1.276(11) .
C4E F6E' 1.314(11) .
C4E F4E 1.335(2) .
C4E F6E 1.335(2) .
C4E F5E 1.347(2) .
C4E F4E' 1.380(11) .
C5E C6E 1.397(3) .
C5E H5E 0.9500 .
C6E C7E 1.404(3) .
C7E H7E 0.9500 .
C8E H8E 0.9500 .
C1G C7G 1.385(3) .
C1G C8G 1.386(3) .
C1G C2G 1.499(3) .
C2G F1G 1.338(2) .
C2G F2G 1.344(2) .
C2G F3G 1.348(2) .
C3G C8G 1.389(3) .
C3G C5G 1.395(3) .
C3G C4G 1.492(3) .
C4G F5G 1.338(2) .
C4G F6G 1.340(2) .
C4G F4G 1.343(2) .
C5G C6G 1.398(3) .
C5G H5G 0.9500 .
C6G C7G 1.406(3) .
C7G H7G 0.9500 .
C8G H8G 0.9500 .
C9' C10' 1.404(3) .
C9' C14' 1.405(3) .
C9' N1' 1.464(2) .
N1' C1' 1.305(2) .
N1' C4' 1.530(2) .
C8' C4' 1.523(3) .
C8' H8'A 0.9800 .
C8' H8'B 0.9800 .
C8' H8'C 0.9800 .
C7' C4' 1.520(3) .
C7' H7'A 0.9800 .
C7' H7'B 0.9800 .
C7' H7'C 0.9800 .
C4' C3' 1.535(3) .
C3' C2' 1.545(3) .
C3' H3'A 0.9900 .
C3' H3'B 0.9900 .
C6' C2' 1.540(3) .
C6' H6'A 0.9800 .
C6' H6'B 0.9800 .
C6' H6'C 0.9800 .
C5' C2' 1.526(3) .
C5' H5'A 0.9800 .
C5' H5'B 0.9800 .
C5' H5'C 0.9800 .
C2' C1' 1.518(3) .
C20' C18' 1.531(3) .
C20' H20D 0.9800 .
C20' H20E 0.9800 .
C20' H20F 0.9800 .
C19' C18' 1.535(3) .
C19' H19D 0.9800 .
C19' H19E 0.9800 .
C19' H19F 0.9800 .
C18' C14' 1.525(3) .
C18' H18' 1.0000 .
C16' C15' 1.529(3) .
C16' H16D 0.9800 .
C16' H16E 0.9800 .
C16' H16F 0.9800 .
C17' C15' 1.531(3) .
C17' H17D 0.9800 .
C17' H17E 0.9800 .
C17' H17F 0.9800 .
C15' C10' 1.527(3) .
C15' H15' 1.0000 .
C10' C11' 1.393(3) .
C11' C12' 1.384(3) .
C11' H11' 0.9500 .
C12' C13' 1.380(3) .
C12' H12' 0.9500 .
C13' C14' 1.397(3) .
C13' H13' 0.9500 .

loop_
_geom_torsion_atom_site_label_1
_geom_torsion_atom_site_label_2
_geom_torsion_atom_site_label_3
_geom_torsion_atom_site_label_4
_geom_torsion
C14 C9 C10 C11 4.1(3)
N1 C9 C10 C11 -179.61(17)
C14 C9 C10 C18 -171.99(18)
N1 C9 C10 C18 4.3(3)
C9 C10 C11 C12 -1.9(3)
C18 C10 C11 C12 174.36(19)
C10 C11 C12 C13 -0.7(3)
C11 C12 C13 C14 1.4(3)
C12 C13 C14 C9 0.7(3)
C12 C13 C14 C15 -176.62(19)
C10 C9 C14 C13 -3.4(3)
N1 C9 C14 C13 -179.76(16)
C10 C9 C14 C15 173.68(18)
N1 C9 C14 C15 -2.6(3)
C13 C14 C15 C17 -56.8(2)
C9 C14 C15 C17 126.1(2)
C13 C14 C15 C16 66.7(2)
C9 C14 C15 C16 -110.4(2)
C11 C10 C18 C20 56.9(2)
C9 C10 C18 C20 -127.1(2)
C11 C10 C18 C19 -66.4(2)
C9 C10 C18 C19 109.6(2)
C10 C9 N1 C1 -87.9(2)
C14 C9 N1 C1 88.6(2)
C10 C9 N1 C4 90.9(2)
C14 C9 N1 C4 -92.6(2)
C9 N1 C1 C2 178.82(16)
C4 N1 C1 C2 -0.1(2)
C9 N1 C1 Cr1 -0.7(2)
C4 N1 C1 Cr1 -179.59(12)
N1 C1 C2 C5X 110.0(5)
Cr1 C1 C2 C5X -70.5(5)
N1 C1 C2 C6 -109.9(4)
Cr1 C1 C2 C6 69.6(4)
N1 C1 C2 C6X -129.4(4)
Cr1 C1 C2 C6X 50.1(5)
N1 C1 C2 C3 14.0(4)
Cr1 C1 C2 C3 -166.6(3)
N1 C1 C2 C5 131.3(4)
Cr1 C1 C2 C5 -49.2(4)
N1 C1 C2 C3X -13.3(4)
Cr1 C1 C2 C3X 166.2(3)
C5X C2 C3 C4 -132.2(7)
C6 C2 C3 C4 98.3(7)
C1 C2 C3 C4 -22.1(5)
C6X C2 C3 C4 108.2(8)
C5 C2 C3 C4 -139.3(6)
C3X C2 C3 C4 71.2(6)
C1 N1 C4 C8 107.0(4)
C9 N1 C4 C8 -71.8(4)
C1 N1 C4 C7X -107.4(4)
C9 N1 C4 C7X 73.7(5)
C1 N1 C4 C7 -131.6(4)
C9 N1 C4 C7 49.5(4)
C1 N1 C4 C3X 13.4(4)
C9 N1 C4 C3X -165.4(4)
C1 N1 C4 C3 -13.6(4)
C9 N1 C4 C3 167.5(3)
C1 N1 C4 C8X 132.7(4)
C9 N1 C4 C8X -46.2(4)
C2 C3 C4 C8 -96.3(6)
C2 C3 C4 C7X 132.3(6)
C2 C3 C4 C7 137.9(6)
C2 C3 C4 C3X -73.2(7)
C2 C3 C4 N1 20.9(5)
C2 C3 C4 C8X -111.7(7)
C8 C4 C3X C2 -130.5(6)
C7X C4 C3X C2 98.5(6)
C7 C4 C3X C2 111.9(7)
N1 C4 C3X C2 -20.2(5)
C3 C4 C3X C2 70.4(6)
C8X C4 C3X C2 -138.0(6)
C5X C2 C3X C4 -98.2(7)
C6 C2 C3X C4 132.1(7)
C1 C2 C3X C4 21.2(5)
C6X C2 C3X C4 136.2(7)
C3 C2 C3X C4 -72.2(6)
C5 C2 C3X C4 -111.9(7)
C02Q C02O C02P C02T 1.0(3)
C02Z C02O C02P C02T -178.9(2)
C02P C02O C02Q C02V 0.1(3)
C02Z C02O C02Q C02V -180.0(2)
C02O C02P C02T C02U -1.2(4)
C02P C02T C02U C02V 0.2(4)
C02T C02U C02V C02Q 0.8(4)
C02O C02Q C02V C02U -1.0(4)
C6T C1T C2T C3T 0.3(17)
C7T C1T C2T C3T 179.3(11)
C1T C2T C3T C4T 0.7(15)
C2T C3T C4T C5T -1(2)
C3T C4T C5T C6T 0(2)
C4T C5T C6T C1T 0.6(16)
C2T C1T C6T C5T -0.9(18)
C7T C1T C6T C5T -179.9(11)
C5A C1A C2A F3A -178.71(16)
C8A C1A C2A F3A 1.6(3)
C5A C1A C2A F1A -58.0(2)
C8A C1A C2A F1A 122.3(2)
C5A C1A C2A F2A 60.8(2)
C8A C1A C2A F2A -118.9(2)
C8A C3A C4A F5A -10.2(3)
C7A C3A C4A F5A 170.39(18)
C8A C3A C4A F4A 110.6(2)
C7A C3A C4A F4A -68.8(2)
C8A C3A C4A F6A -131.50(19)
C7A C3A C4A F6A 49.1(2)
C8A C1A C5A C6A 0.0(3)
C2A C1A C5A C6A -179.68(17)
C1A C5A C6A C7A -1.2(3)
C1A C5A C6A B1 -174.22(17)
C6G B1 C6A C7A 29.3(3)
C6C B1 C6A C7A 146.69(18)
C6E B1 C6A C7A -91.8(2)
C6G B1 C6A C5A -158.49(16)
C6C B1 C6A C5A -41.1(2)
C6E B1 C6A C5A 80.4(2)
C8A C3A C7A C6A -0.4(3)
C4A C3A C7A C6A 179.07(17)
C5A C6A C7A C3A 1.4(3)
B1 C6A C7A C3A 173.91(17)
C7A C3A C8A C1A -0.9(3)
C4A C3A C8A C1A 179.67(17)
C5A C1A C8A C3A 1.1(3)
C2A C1A C8A C3A -179.23(17)
C8C C1C C2C F3C' -97.4(13)
C5C C1C C2C F3C' 80.9(13)
C8C C1C C2C F1C 125.3(6)
C5C C1C C2C F1C -56.5(7)
C8C C1C C2C F2C' 27.8(11)
C5C C1C C2C F2C' -154.0(11)
C8C C1C C2C F2C -115.9(6)
C5C C1C C2C F2C 62.4(6)
C8C C1C C2C F3C 3.3(8)
C5C C1C C2C F3C -178.4(8)
C8C C1C C2C F1C' 143.5(11)
C5C C1C C2C F1C' -38.2(11)
C8C C3C C4C F5C' -53.3(17)
C7C C3C C4C F5C' 129.7(16)
C8C C3C C4C F5C 80.0(6)
C7C C3C C4C F5C -97.1(6)
C8C C3C C4C F6C' 175.0(19)
C7C C3C C4C F6C' -2.0(19)
C8C C3C C4C F4C -40.5(6)
C7C C3C C4C F4C 142.4(5)
C8C C3C C4C F6C -158.6(4)
C7C C3C C4C F6C 24.4(4)
C8C C3C C4C F4C' 64.0(12)
C7C C3C C4C F4C' -113.0(12)
C8C C1C C5C C6C -0.1(3)
C2C C1C C5C C6C -178.36(18)
C1C C5C C6C C7C -1.4(3)
C1C C5C C6C B1 -176.01(18)
C6G B1 C6C C5C 86.1(2)
C6A B1 C6C C5C -37.4(2)
C6E B1 C6C C5C -152.54(17)
C6G B1 C6C C7C -88.2(2)
C6A B1 C6C C7C 148.39(17)
C6E B1 C6C C7C 33.2(2)
C8C C3C C7C C6C -0.8(3)
C4C C3C C7C C6C 176.10(19)
C5C C6C C7C C3C 1.8(3)
B1 C6C C7C C3C 176.35(18)
C5C C1C C8C C3C 1.2(3)
C2C C1C C8C C3C 179.41(19)
C7C C3C C8C C1C -0.7(3)
C4C C3C C8C C1C -177.75(19)
C8E C1E C2E F1E -151.37(17)
C7E C1E C2E F1E 31.6(2)
C8E C1E C2E F3E -30.7(3)
C7E C1E C2E F3E 152.31(17)
C8E C1E C2E F2E 88.5(2)
C7E C1E C2E F2E -88.5(2)
C8E C3E C4E F5E' -117.0(14)
C5E C3E C4E F5E' 61.2(14)
C8E C3E C4E F6E' 14.4(15)
C5E C3E C4E F6E' -167.4(14)
C8E C3E C4E F4E 179.95(17)
C5E C3E C4E F4E -1.8(3)
C8E C3E C4E F6E 57.8(2)
C5E C3E C4E F6E -123.91(19)
C8E C3E C4E F5E -60.7(2)
C5E C3E C4E F5E 117.6(2)
C8E C3E C4E F4E' 127.4(11)
C5E C3E C4E F4E' -54.3(11)
C8E C3E C5E C6E -1.0(3)
C4E C3E C5E C6E -179.18(17)
C3E C5E C6E C7E 1.6(3)
C3E C5E C6E B1 174.56(17)
C6G B1 C6E C5E 148.49(17)
C6A B1 C6E C5E -88.3(2)
C6C B1 C6E C5E 31.1(2)
C6G B1 C6E C7E -38.9(2)
C6A B1 C6E C7E 84.3(2)
C6C B1 C6E C7E -156.34(17)
C8E C1E C7E C6E -0.2(3)
C2E C1E C7E C6E 176.79(17)
C5E C6E C7E C1E -1.0(3)
B1 C6E C7E C1E -174.18(17)
C5E C3E C8E C1E -0.4(3)
C4E C3E C8E C1E 177.88(17)
C7E C1E C8E C3E 0.9(3)
C2E C1E C8E C3E -176.08(17)
C7G C1G C2G F1G -141.69(17)
C8G C1G C2G F1G 39.8(2)
C7G C1G C2G F2G -21.3(2)
C8G C1G C2G F2G 160.21(16)
C7G C1G C2G F3G 98.3(2)
C8G C1G C2G F3G -80.2(2)
C8G C3G C4G F5G -81.7(2)
C5G C3G C4G F5G 95.7(2)
C8G C3G C4G F6G 157.44(16)
C5G C3G C4G F6G -25.1(2)
C8G C3G C4G F4G 37.4(2)
C5G C3G C4G F4G -145.14(17)
C8G C3G C5G C6G -1.8(3)
C4G C3G C5G C6G -179.23(17)
C3G C5G C6G C7G 2.1(3)
C3G C5G C6G B1 175.86(17)
C6A B1 C6G C5G 29.8(3)
C6C B1 C6G C5G -91.0(2)
C6E B1 C6G C5G 146.21(18)
C6A B1 C6G C7G -156.66(17)
C6C B1 C6G C7G 82.6(2)
C6E B1 C6G C7G -40.2(2)
C8G C1G C7G C6G -1.2(3)
C2G C1G C7G C6G -179.66(17)
C5G C6G C7G C1G -0.6(3)
B1 C6G C7G C1G -174.75(17)
C7G C1G C8G C3G 1.5(3)
C2G C1G C8G C3G 180.00(17)
C5G C3G C8G C1G -0.1(3)
C4G C3G C8G C1G 177.42(16)
C10' C9' N1' C1' -92.7(2)
C14' C9' N1' C1' 83.4(2)
C10' C9' N1' C4' 89.7(2)
C14' C9' N1' C4' -94.2(2)
C1' N1' C4' C7' 132.16(17)
C9' N1' C4' C7' -50.2(2)
C1' N1' C4' C8' -107.28(19)
C9' N1' C4' C8' 70.4(2)
C1' N1' C4' C3' 11.8(2)
C9' N1' C4' C3' -170.50(16)
C7' C4' C3' C2' -137.35(16)
C8' C4' C3' C2' 97.85(18)
N1' C4' C3' C2' -18.68(18)
C4' C3' C2' C1' 19.97(19)
C4' C3' C2' C5' 139.98(17)
C4' C3' C2' C6' -96.43(19)
C9' N1' C1' C2' -177.22(15)
C4' N1' C1' C2' 0.5(2)
C9' N1' C1' Cr1' 3.9(2)
C4' N1' C1' Cr1' -178.33(11)
C5' C2' C1' N1' -133.95(17)
C6' C2' C1' N1' 106.85(18)
C3' C2' C1' N1' -12.7(2)
C5' C2' C1' Cr1' 44.7(2)
C6' C2' C1' Cr1' -74.5(2)
C3' C2' C1' Cr1' 165.91(14)
C14' C9' C10' C11' 3.1(3)
N1' C9' C10' C11' 178.99(16)
C14' C9' C10' C15' -171.56(17)
N1' C9' C10' C15' 4.4(3)
C16' C15' C10' C11' 55.7(2)
C17' C15' C10' C11' -67.2(2)
C16' C15' C10' C9' -129.71(19)
C17' C15' C10' C9' 107.4(2)
C9' C10' C11' C12' -0.9(3)
C15' C10' C11' C12' 174.07(18)
C10' C11' C12' C13' -1.3(3)
C11' C12' C13' C14' 1.4(3)
C12' C13' C14' C9' 0.7(3)
C12' C13' C14' C18' -174.95(18)
C10' C9' C14' C13' -3.0(3)
N1' C9' C14' C13' -178.90(16)
C10' C9' C14' C18' 172.38(18)
N1' C9' C14' C18' -3.5(3)
C20' C18' C14' C13' -61.3(2)
C19' C18' C14' C13' 61.5(2)
C20' C18' C14' C9' 123.4(2)
C19' C18' C14' C9' -113.9(2)
